data_4320591
loop_
_publ_author_name
'A. Chandrasekaran'
'Roberta O. Day'
'Robert R. Holmes'

_publ_section_title
;
 Coordination of Carbonyl and Carboxyl Oxygen Atoms with Phosphorus in the
 Presence of Hydrogen Bonding. P-O Donor Action
;
_journal_name_full 'Inorganic Chemistry'
_journal_page_first 6229
_journal_page_last 6238
_journal_paper_doi 10.1021/ic010600e
_journal_volume 40
_journal_year 2001
_chemical_formula_sum 'C21 H17 O8 P'
_chemical_formula_weight 428.32
_chemical_name_systematic
;
  ?
;
_space_group_IT_number 15
_symmetry_cell_setting monoclinic
_symmetry_space_group_name_Hall '-C 2yc'
_symmetry_space_group_name_H-M 'C 1 2/c 1'
_atom_sites_solution_hydrogens geom
_atom_sites_solution_primary direct
_atom_sites_solution_secondary difmap
_audit_creation_method SHELXL-97
_cell_angle_alpha 90.00
_cell_angle_beta 116.557(2)
_cell_angle_gamma 90.00
_cell_formula_units_Z 8
_cell_length_a 29.3450(9)
_cell_length_b 8.2120(2)
_cell_length_c 18.4100(7)
_cell_measurement_temperature 293(2)
_cell_volume 3968.4(2)
_computing_structure_refinement 'SHELXL-97 (Sheldrick, 1997)'
_computing_structure_solution 'SHELXS-97 (Sheldrick, 1990)'
_diffrn_ambient_temperature 293(2)
_diffrn_measured_fraction_theta_full 0.982
_diffrn_measured_fraction_theta_max 0.982
_diffrn_measurement_device_type 'Nonius KappaCCD area detector'
_diffrn_radiation_monochromator graphite
_diffrn_radiation_source 'fine-focus sealed tube'
_diffrn_radiation_type MoK\a
_diffrn_radiation_wavelength 0.71073
_diffrn_reflns_av_R_equivalents 0.0223
_diffrn_reflns_av_sigmaI/netI 0.0364
_diffrn_reflns_limit_h_max 34
_diffrn_reflns_limit_h_min -34
_diffrn_reflns_limit_k_max 9
_diffrn_reflns_limit_k_min -8
_diffrn_reflns_limit_l_max 21
_diffrn_reflns_limit_l_min -21
_diffrn_reflns_number 6238
_diffrn_reflns_theta_full 25.08
_diffrn_reflns_theta_max 25.08
_diffrn_reflns_theta_min 4.19
_exptl_absorpt_coefficient_mu 0.186
_exptl_absorpt_correction_T_max 0.9817
_exptl_absorpt_correction_T_min 0.9210
_exptl_crystal_colour colorless
_exptl_crystal_density_diffrn 1.434
_exptl_crystal_density_method 'not measured'
_exptl_crystal_F_000 1776
_exptl_crystal_size_max 0.45
_exptl_crystal_size_mid 0.25
_exptl_crystal_size_min 0.10
_refine_diff_density_max 0.209
_refine_diff_density_min -0.284
_refine_diff_density_rms 0.044
_refine_ls_extinction_method none
_refine_ls_goodness_of_fit_ref 1.344
_refine_ls_hydrogen_treatment mixed
_refine_ls_matrix_type full
_refine_ls_number_parameters 290
_refine_ls_number_reflns 3462
_refine_ls_number_restraints 6
_refine_ls_restrained_S_all 1.343
_refine_ls_R_factor_all 0.0525
_refine_ls_R_factor_gt 0.0407
_refine_ls_shift/su_max 0.001
_refine_ls_shift/su_mean 0.000
_refine_ls_structure_factor_coef Fsqd
_refine_ls_weighting_details 'calc w=1/[\s^2^(Fo^2^)+(0.0600P)^2^+0.0000P] where P=(Fo^2^+2Fc^2^)/3'
_refine_ls_weighting_scheme calc
_refine_ls_wR_factor_gt 0.1144
_refine_ls_wR_factor_ref 0.1214
_reflns_number_gt 2839
_reflns_number_total 3462
_reflns_threshold_expression >2sigma(I)
_cod_data_source_file ic010600e_1.cif
_cod_data_source_block acp41(1A)
_cod_depositor_comments
;
The following automatic conversions were performed:

'_symmetry_cell_setting' value 'Monoclinic' changed to 'monoclinic'
according to the built-in table from CIF Core dictionary named
'cif_core.dic' version 2.4.1 from 2010-06-29.

Automatic conversion script
Id: cif_fix_values 1646 2011-03-28 12:23:43Z adriana 
;
_cod_database_code 4320591

loop_
_symmetry_equiv_pos_as_xyz
'x, y, z'
'-x, y, -z+1/2'
'x+1/2, y+1/2, z'
'-x+1/2, y+1/2, -z+1/2'
'-x, -y, -z'
'x, -y, z-1/2'
'-x+1/2, -y+1/2, -z'
'x+1/2, -y+1/2, z-1/2'

loop_
_atom_site_label
_atom_site_type_symbol
_atom_site_fract_x
_atom_site_fract_y
_atom_site_fract_z
_atom_site_U_iso_or_equiv
_atom_site_adp_type
_atom_site_occupancy
_atom_site_symmetry_multiplicity
_atom_site_calc_flag
_atom_site_refinement_flags
_atom_site_disorder_assembly
_atom_site_disorder_group
P P 0.381289(17) 0.43979(6) 0.57294(3) 0.03262(17) Uani 1 1 d . . .
O1 O 0.37221(5) 0.31958(15) 0.48697(7) 0.0377(3) Uani 1 1 d . . .
O2 O 0.38327(6) 0.07014(17) 0.44930(9) 0.0507(4) Uani 1 1 d . . .
O3 O 0.39158(5) 0.56355(15) 0.65842(8) 0.0380(3) Uani 1 1 d . . .
O4 O 0.35218(6) 0.6942(2) 0.71994(9) 0.0589(4) Uani 1 1 d . . .
O5 O 0.33808(6) 0.6676(2) 0.43063(10) 0.0635(5) Uani 1 1 d . . .
O6 O 0.37818(7) 0.6843(3) 0.35394(11) 0.0749(6) Uani 1 1 d . . .
H1 H 0.3362(17) 0.714(5) 0.308(2) 0.125(12) Uiso 1 1 d . . .
C1 C 0.40479(7) 0.2602(2) 0.63511(11) 0.0344(4) Uani 1 1 d . . .
C2 C 0.41841(8) 0.2404(2) 0.71729(12) 0.0428(5) Uani 1 1 d . . .
H2 H 0.4176 0.3282 0.7487 0.051 Uiso 1 1 calc R . .
C3 C 0.43314(9) 0.0873(3) 0.75147(13) 0.0534(6) Uani 1 1 d . . .
H3 H 0.4414 0.0720 0.8060 0.064 Uiso 1 1 calc R . .
C4 C 0.43575(9) -0.0434(3) 0.70578(14) 0.0539(6) Uani 1 1 d . . .
H4 H 0.4464 -0.1446 0.7302 0.065 Uiso 1 1 calc R . .
C5 C 0.42258(8) -0.0243(2) 0.62447(13) 0.0461(5) Uani 1 1 d . . .
H5 H 0.4244 -0.1116 0.5937 0.055 Uiso 1 1 calc R . .
C6 C 0.40658(7) 0.1273(2) 0.58960(11) 0.0356(4) Uani 1 1 d . . .
C7 C 0.38678(7) 0.1653(2) 0.50216(12) 0.0362(4) Uani 1 1 d . . .
C11 C 0.31378(7) 0.4770(2) 0.53515(11) 0.0358(4) Uani 1 1 d . . .
C12 C 0.27404(8) 0.4248(2) 0.46298(13) 0.0428(5) Uani 1 1 d . . .
H12 H 0.2804 0.3645 0.4257 0.051 Uiso 1 1 calc R . .
C13 C 0.22454(8) 0.4644(3) 0.44753(14) 0.0521(6) Uani 1 1 d . . .
H13 H 0.1976 0.4306 0.3992 0.063 Uiso 1 1 calc R . .
C14 C 0.21467(8) 0.5529(3) 0.50234(14) 0.0522(6) Uani 1 1 d . . .
H14 H 0.1812 0.5789 0.4903 0.063 Uiso 1 1 calc R . .
C15 C 0.25405(8) 0.6038(3) 0.57544(14) 0.0477(5) Uani 1 1 d . . .
H15 H 0.2475 0.6619 0.6131 0.057 Uiso 1 1 calc R . .
C16 C 0.30359(7) 0.5651(2) 0.59029(12) 0.0379(4) Uani 1 1 d . . .
C17 C 0.34964(7) 0.6158(2) 0.66307(12) 0.0398(4) Uani 1 1 d . . .
C21 C 0.43160(7) 0.5539(2) 0.56275(11) 0.0339(4) Uani 1 1 d . . .
C22 C 0.47951(7) 0.5457(2) 0.62987(12) 0.0421(5) Uani 1 1 d . . .
H22 H 0.4833 0.4887 0.6759 0.050 Uiso 1 1 calc R . .
C23 C 0.52132(8) 0.6207(3) 0.62901(14) 0.0502(5) Uani 1 1 d . . .
H23 H 0.5530 0.6135 0.6740 0.060 Uiso 1 1 calc R . .
C24 C 0.51617(9) 0.7058(3) 0.56193(16) 0.0566(6) Uani 1 1 d . . .
H24 H 0.5442 0.7586 0.5619 0.068 Uiso 1 1 calc R . .
C25 C 0.46955(8) 0.7135(3) 0.49438(14) 0.0509(5) Uani 1 1 d . . .
H25 H 0.4666 0.7693 0.4486 0.061 Uiso 1 1 calc R . .
C26 C 0.42660(8) 0.6387(2) 0.49372(12) 0.0385(4) Uani 1 1 d . . .
C27 C 0.37630(8) 0.6616(3) 0.42298(12) 0.0430(5) Uani 1 1 d . . .
O1W O 0.29189(8) 0.7743(3) 0.23523(12) 0.0836(6) Uani 1 1 d D . .
H1W H 0.2876(14) 0.881(2) 0.247(2) 0.125 Uiso 1 1 d D . .
H2W H 0.2630(12) 0.730(4) 0.237(3) 0.124(14) Uiso 1 1 d D . .
O2W O 0.30063(8) 0.1118(3) 0.28599(13) 0.0781(6) Uani 1 1 d D . .
H3W H 0.3240(11) 0.100(4) 0.3397(12) 0.114(13) Uiso 1 1 d D . .
H4W H 0.3146(14) 0.199(4) 0.272(2) 0.135(15) Uiso 1 1 d D . .

loop_
_atom_site_aniso_label
_atom_site_aniso_U_11
_atom_site_aniso_U_22
_atom_site_aniso_U_33
_atom_site_aniso_U_23
_atom_site_aniso_U_13
_atom_site_aniso_U_12
P 0.0328(3) 0.0322(3) 0.0319(3) -0.00252(17) 0.0135(2) -0.00092(17)
O1 0.0432(7) 0.0365(7) 0.0329(7) -0.0035(5) 0.0165(6) -0.0007(5)
O2 0.0662(10) 0.0431(8) 0.0462(9) -0.0140(6) 0.0282(8) -0.0044(7)
O3 0.0334(7) 0.0411(7) 0.0386(7) -0.0091(5) 0.0154(6) 0.0003(5)
O4 0.0531(9) 0.0732(11) 0.0528(9) -0.0225(8) 0.0259(8) 0.0043(8)
O5 0.0528(10) 0.0782(12) 0.0621(10) 0.0178(9) 0.0280(8) 0.0079(8)
O6 0.0645(12) 0.1157(16) 0.0497(10) 0.0141(10) 0.0303(9) 0.0135(10)
C1 0.0301(9) 0.0362(10) 0.0375(10) -0.0028(7) 0.0156(8) -0.0030(7)
C2 0.0483(12) 0.0444(12) 0.0346(11) -0.0035(8) 0.0175(9) -0.0028(9)
C3 0.0649(14) 0.0525(13) 0.0377(12) 0.0060(9) 0.0185(11) -0.0020(10)
C4 0.0557(13) 0.0393(12) 0.0554(14) 0.0099(10) 0.0149(11) 0.0031(9)
C5 0.0478(12) 0.0338(11) 0.0532(13) -0.0041(9) 0.0193(10) -0.0009(8)
C6 0.0322(10) 0.0352(10) 0.0395(11) -0.0054(8) 0.0163(8) -0.0045(7)
C7 0.0340(10) 0.0371(10) 0.0396(10) -0.0068(8) 0.0182(8) -0.0059(7)
C11 0.0344(10) 0.0340(10) 0.0379(10) 0.0030(8) 0.0150(8) -0.0029(7)
C12 0.0404(11) 0.0415(11) 0.0430(11) -0.0017(8) 0.0154(9) -0.0065(8)
C13 0.0369(11) 0.0562(13) 0.0522(13) 0.0029(10) 0.0101(10) -0.0113(9)
C14 0.0320(11) 0.0553(13) 0.0667(15) 0.0047(11) 0.0196(10) -0.0007(9)
C15 0.0402(11) 0.0498(12) 0.0588(14) 0.0006(10) 0.0272(10) 0.0028(9)
C16 0.0360(10) 0.0380(10) 0.0409(11) 0.0024(8) 0.0182(9) 0.0007(7)
C17 0.0391(11) 0.0389(10) 0.0433(11) -0.0031(9) 0.0202(9) -0.0001(8)
C21 0.0355(10) 0.0293(9) 0.0387(10) -0.0050(7) 0.0182(8) 0.0007(7)
C22 0.0383(11) 0.0452(11) 0.0397(11) -0.0017(8) 0.0148(9) 0.0000(8)
C23 0.0374(11) 0.0579(13) 0.0523(13) -0.0103(10) 0.0174(10) -0.0052(9)
C24 0.0480(13) 0.0623(15) 0.0679(16) -0.0091(12) 0.0334(12) -0.0145(10)
C25 0.0576(14) 0.0519(13) 0.0555(14) 0.0014(10) 0.0362(12) -0.0044(10)
C26 0.0445(11) 0.0353(10) 0.0404(11) -0.0024(8) 0.0233(9) 0.0027(8)
C27 0.0464(12) 0.0468(12) 0.0432(12) 0.0068(9) 0.0266(10) 0.0052(8)
O1W 0.0697(13) 0.1054(16) 0.0587(12) 0.0189(11) 0.0136(10) 0.0035(11)
O2W 0.0646(12) 0.0986(15) 0.0660(13) 0.0166(11) 0.0246(10) -0.0154(10)

loop_
_atom_type_symbol
_atom_type_description
_atom_type_scat_dispersion_real
_atom_type_scat_dispersion_imag
_atom_type_scat_source
C C 0.0033 0.0016 'International Tables Vol C Tables 4.2.6.8 and 6.1.1.4'
H H 0.0000 0.0000 'International Tables Vol C Tables 4.2.6.8 and 6.1.1.4'
O O 0.0106 0.0060 'International Tables Vol C Tables 4.2.6.8 and 6.1.1.4'
P P 0.1023 0.0942 'International Tables Vol C Tables 4.2.6.8 and 6.1.1.4'

loop_
_geom_angle_atom_site_label_1
_geom_angle_atom_site_label_2
_geom_angle_atom_site_label_3
_geom_angle
_geom_angle_site_symmetry_1
_geom_angle_site_symmetry_3
_geom_angle_publ_flag
O1 P O3 178.40(7) . . ?
O1 P C1 88.48(7) . . ?
O3 P C1 92.30(7) . . ?
O1 P C11 92.80(8) . . ?
O3 P C11 88.14(8) . . ?
C1 P C11 115.12(8) . . ?
O1 P C21 89.98(7) . . ?
O3 P C21 88.43(7) . . ?
C1 P C21 112.76(8) . . ?
C11 P C21 132.09(9) . . ?
O1 P O5 74.49(6) . . ?
O3 P O5 104.73(6) . . ?
C1 P O5 162.97(7) . . ?
C11 P O5 66.18(7) . . ?
C21 P O5 68.66(7) . . ?
C7 O1 P 115.85(11) . . ?
C17 O3 P 116.13(12) . . ?
C27 O5 P 91.43(13) . . ?
C2 C1 C6 119.58(18) . . ?
C2 C1 P 128.90(15) . . ?
C6 C1 P 111.47(14) . . ?
C3 C2 C1 118.65(19) . . ?
C2 C3 C4 121.2(2) . . ?
C5 C4 C3 120.4(2) . . ?
C4 C5 C6 118.62(19) . . ?
C5 C6 C1 121.54(18) . . ?
C5 C6 C7 125.55(17) . . ?
C1 C6 C7 112.79(16) . . ?
O2 C7 O1 122.77(18) . . ?
O2 C7 C6 125.91(18) . . ?
O1 C7 C6 111.32(15) . . ?
C16 C11 C12 119.98(18) . . ?
C16 C11 P 111.40(14) . . ?
C12 C11 P 128.58(16) . . ?
C11 C12 C13 118.6(2) . . ?
C14 C13 C12 121.2(2) . . ?
C13 C14 C15 120.9(2) . . ?
C14 C15 C16 117.7(2) . . ?
C11 C16 C15 121.68(19) . . ?
C11 C16 C17 113.79(17) . . ?
C15 C16 C17 124.51(19) . . ?
O4 C17 O3 121.67(18) . . ?
O4 C17 C16 128.09(18) . . ?
O3 C17 C16 110.23(16) . . ?
C26 C21 C22 118.86(17) . . ?
C26 C21 P 125.97(14) . . ?
C22 C21 P 115.08(14) . . ?
C23 C22 C21 121.1(2) . . ?
C24 C23 C22 119.9(2) . . ?
C23 C24 C25 120.2(2) . . ?
C24 C25 C26 121.0(2) . . ?
C25 C26 C21 118.91(19) . . ?
C25 C26 C27 119.50(19) . . ?
C21 C26 C27 121.41(17) . . ?
O5 C27 O6 124.0(2) . . ?
O5 C27 C26 121.46(19) . . ?
O6 C27 C26 114.45(18) . . ?

loop_
_geom_bond_atom_site_label_1
_geom_bond_atom_site_label_2
_geom_bond_distance
_geom_bond_site_symmetry_2
_geom_bond_publ_flag
P O1 1.7814(13) . ?
P O3 1.7819(13) . ?
P C1 1.8040(19) . ?
P C11 1.8083(19) . ?
P C21 1.8276(19) . ?
P O5 3.0000(17) . ?
O1 C7 1.326(2) . ?
O2 C7 1.216(2) . ?
O3 C17 1.342(2) . ?
O4 C17 1.203(2) . ?
O5 C27 1.192(2) . ?
O6 C27 1.310(2) . ?
C1 C2 1.391(3) . ?
C1 C6 1.391(3) . ?
C2 C3 1.386(3) . ?
C3 C4 1.387(3) . ?
C4 C5 1.378(3) . ?
C5 C6 1.383(3) . ?
C6 C7 1.480(3) . ?
C11 C16 1.384(3) . ?
C11 C12 1.387(3) . ?
C12 C13 1.388(3) . ?
C13 C14 1.375(3) . ?
C14 C15 1.390(3) . ?
C15 C16 1.391(3) . ?
C16 C17 1.475(3) . ?
C21 C26 1.398(3) . ?
C21 C22 1.398(3) . ?
C22 C23 1.379(3) . ?
C23 C24 1.367(3) . ?
C24 C25 1.379(3) . ?
C25 C26 1.397(3) . ?
C26 C27 1.480(3) . ?
